data_4310096
loop_
_publ_author_name
'He-Rui Wen'
'Cai-Feng Wang'
'You Song'
'Jing-Lin Zuo'
'Xiao-Zeng You'

_publ_section_title
;
One-Dimensional Azido-Bridged Chiral Metal Complexes with Ferromagnetic or
Antiferromagnetic Interactions: Syntheses, Structures, and Magnetic
Studies
;
_journal_name_full 'Inorganic Chemistry'
_journal_page_first 9039
_journal_page_last 9045
_journal_paper_doi 10.1021/ic051108o
_journal_volume 44
_journal_year 2005
_chemical_absolute_configuration unk
_chemical_formula_moiety 'C28 H28 Cl Cu N7 O4'
_chemical_formula_sum 'C28 H28 Cl Cu N7 O4'
_chemical_formula_weight 625.56
_chemical_name_systematic
; 
 ? 
;
_space_group_IT_number 4
_symmetry_cell_setting monoclinic
_symmetry_space_group_name_Hall 'P 2yb'
_symmetry_space_group_name_H-M 'P 1 21 1'
_atom_sites_solution_hydrogens geom
_atom_sites_solution_primary direct
_atom_sites_solution_secondary difmap
_audit_creation_method SHELXL-97
_cell_angle_alpha 90.00
_cell_angle_beta 96.006(12)
_cell_angle_gamma 90.00
_cell_formula_units_Z 2
_cell_length_a 12.599(5)
_cell_length_b 8.461(3)
_cell_length_c 13.480(5)
_cell_measurement_reflns_used 1048
_cell_measurement_temperature 293(2)
_cell_measurement_theta_max 26.29
_cell_measurement_theta_min 1.15
_cell_volume 1429.1(9)
_computing_cell_refinement SMART
_computing_data_collection 'SMART (Bruker, 2000)'
_computing_data_reduction 'SAINT (Bruker, 2000)'
_computing_molecular_graphics SHELXTL
_computing_publication_material SHELXTL
_computing_structure_refinement SHELXTL
_computing_structure_solution 'SHELXTL (Bruker, 2000)'
_diffrn_ambient_temperature 293(2)
_diffrn_measured_fraction_theta_full 0.996
_diffrn_measured_fraction_theta_max 0.996
_diffrn_radiation_monochromator graphite
_diffrn_radiation_source 'fine-focus sealed tube'
_diffrn_radiation_type MoK\a
_diffrn_radiation_wavelength 0.71073
_diffrn_reflns_av_R_equivalents 0.0272
_diffrn_reflns_av_sigmaI/netI 0.0369
_diffrn_reflns_limit_h_max 14
_diffrn_reflns_limit_h_min -15
_diffrn_reflns_limit_k_max 10
_diffrn_reflns_limit_k_min -10
_diffrn_reflns_limit_l_max 16
_diffrn_reflns_limit_l_min -16
_diffrn_reflns_number 9484
_diffrn_reflns_theta_full 26.00
_diffrn_reflns_theta_max 26.00
_diffrn_reflns_theta_min 1.52
_exptl_absorpt_coefficient_mu 0.905
_exptl_absorpt_correction_T_max 0.90
_exptl_absorpt_correction_T_min 0.85
_exptl_absorpt_correction_type multi-scan
_exptl_absorpt_process_details 'SADABS, (Bruker, 2000)'
_exptl_crystal_colour green
_exptl_crystal_density_diffrn 1.454
_exptl_crystal_density_method 'not measured'
_exptl_crystal_description needle
_exptl_crystal_F_000 646
_exptl_crystal_size_max 0.27
_exptl_crystal_size_mid 0.15
_exptl_crystal_size_min 0.08
_refine_diff_density_max 0.211
_refine_diff_density_min -0.426
_refine_diff_density_rms 0.051
_refine_ls_abs_structure_details 'Flack H D (1983), Acta Cryst. A39, 876-881'
_refine_ls_abs_structure_Flack 0.020(15)
_refine_ls_extinction_method none
_refine_ls_goodness_of_fit_ref 1.040
_refine_ls_hydrogen_treatment constr
_refine_ls_matrix_type full
_refine_ls_number_parameters 372
_refine_ls_number_reflns 5224
_refine_ls_number_restraints 1
_refine_ls_restrained_S_all 1.040
_refine_ls_R_factor_all 0.0484
_refine_ls_R_factor_gt 0.0435
_refine_ls_shift/su_max 0.000
_refine_ls_shift/su_mean 0.000
_refine_ls_structure_factor_coef Fsqd
_refine_ls_weighting_details 'calc w=1/[\s^2^(Fo^2^)+(0.05P)^2^+0.88P] where P=(Fo^2^+2Fc^2^)/3'
_refine_ls_weighting_scheme calc
_refine_ls_wR_factor_gt 0.1009
_refine_ls_wR_factor_ref 0.1024
_reflns_number_gt 4712
_reflns_number_total 5224
_reflns_threshold_expression >2sigma(I)
_cod_data_source_file ic051108osi20050704_020850.cif
_cod_data_source_block 40921am
_cod_depositor_comments
;
The following automatic conversions were performed:
'_symmetry_cell_setting' value 'Monoclinic' changed to 'monoclinic'
according to '/home/saulius/struct/CIF-dictionaries/cif_core.dic'
dictionary named 'cif_core.dic' version 2.4.1 from 2010-06-29.

Automatic conversion script
Id: cif_fix_enum 1527 2010-12-29 10:47:43Z saulius 
;
_cod_original_cell_volume 1429.0(9)
_cod_original_sg_symbol_H-M 'P 21'
_cod_database_code 4310096

loop_
_symmetry_equiv_pos_as_xyz
'x, y, z'
'-x, y+1/2, -z'

loop_
_atom_site_label
_atom_site_type_symbol
_atom_site_fract_x
_atom_site_fract_y
_atom_site_fract_z
_atom_site_U_iso_or_equiv
_atom_site_adp_type
_atom_site_occupancy
_atom_site_symmetry_multiplicity
_atom_site_calc_flag
_atom_site_refinement_flags
_atom_site_disorder_assembly
_atom_site_disorder_group
Cu1 Cu 0.62303(3) 0.15177(6) 0.62632(3) 0.03692(12) Uani 1 1 d . . .
C1 C 0.8041(3) 0.0680(6) 0.5056(3) 0.0439(9) Uani 1 1 d . . .
H1 H 0.7672 0.1231 0.4531 0.053 Uiso 1 1 calc R . .
C2 C 0.9017(4) -0.0021(6) 0.4914(4) 0.0533(12) Uani 1 1 d . . .
H2 H 0.9292 0.0048 0.4301 0.064 Uiso 1 1 calc R . .
C3 C 0.9563(4) -0.0813(6) 0.5696(4) 0.0577(13) Uani 1 1 d . . .
H3 H 1.0226 -0.1259 0.5624 0.069 Uiso 1 1 calc R . .
C4 C 0.9117(4) -0.0947(6) 0.6612(3) 0.0538(12) Uani 1 1 d . . .
H4 H 0.9460 -0.1502 0.7149 0.065 Uiso 1 1 calc R . .
C5 C 0.8151(3) -0.0220(5) 0.6672(3) 0.0380(9) Uani 1 1 d . . .
C6 C 0.7620(3) -0.0228(5) 0.7601(3) 0.0404(9) Uani 1 1 d . . .
H6 H 0.7924 -0.0756 0.8165 0.049 Uiso 1 1 calc R . .
C7 C 0.6228(3) 0.0587(5) 0.8565(3) 0.0422(9) Uani 1 1 d . . .
H7 H 0.5466 0.0759 0.8365 0.051 Uiso 1 1 calc R . .
C8 C 0.6309(3) -0.0957(5) 0.9143(3) 0.0395(9) Uani 1 1 d . . .
C9 C 0.5566(4) -0.2138(5) 0.8904(3) 0.0494(10) Uani 1 1 d . . .
H9 H 0.5016 -0.1968 0.8399 0.059 Uiso 1 1 calc R . .
C10 C 0.5627(3) -0.3533(7) 0.9391(3) 0.0526(10) Uani 1 1 d . . .
H10 H 0.5122 -0.4310 0.9207 0.063 Uiso 1 1 calc R . .
C11 C 0.6408(4) -0.3837(5) 1.0145(3) 0.0508(12) Uani 1 1 d . . .
H11 H 0.6444 -0.4807 1.0472 0.061 Uiso 1 1 calc R . .
C12 C 0.7137(4) -0.2672(6) 1.0407(3) 0.0474(10) Uani 1 1 d . . .
H12 H 0.7670 -0.2856 1.0925 0.057 Uiso 1 1 calc R . .
C13 C 0.7103(3) -0.1230(6) 0.9922(3) 0.0459(10) Uani 1 1 d . . .
H13 H 0.7604 -0.0452 1.0115 0.055 Uiso 1 1 calc R . .
C14 C 0.3969(3) 0.1464(8) 0.6693(3) 0.0486(9) Uani 1 1 d . . .
H14 H 0.4005 0.0392 0.6549 0.058 Uiso 1 1 calc R . .
C15 C 0.2979(4) 0.2084(6) 0.6913(3) 0.0506(11) Uani 1 1 d . . .
H15 H 0.2376 0.1446 0.6902 0.061 Uiso 1 1 calc R . .
C16 C 0.2940(4) 0.3609(6) 0.7136(3) 0.0518(11) Uani 1 1 d . . .
H16 H 0.2302 0.4044 0.7298 0.062 Uiso 1 1 calc R . .
C17 C 0.3846(4) 0.4578(6) 0.7131(4) 0.0530(11) Uani 1 1 d . . .
H17 H 0.3822 0.5648 0.7283 0.064 Uiso 1 1 calc R . .
C18 C 0.4780(3) 0.3867(5) 0.6889(3) 0.0390(9) Uani 1 1 d . . .
C19 C 0.5764(3) 0.4811(5) 0.6872(3) 0.0416(9) Uani 1 1 d . . .
H19 H 0.5755 0.5889 0.7007 0.050 Uiso 1 1 calc R . .
C20 C 0.7566(4) 0.5179(6) 0.6674(4) 0.0523(11) Uani 1 1 d . . .
H20 H 0.7370 0.6251 0.6862 0.063 Uiso 1 1 calc R . .
C21 C 0.7885(4) 0.5222(6) 0.5607(4) 0.0579(13) Uani 1 1 d . . .
H21A H 0.8036 0.4169 0.5397 0.087 Uiso 1 1 calc R . .
H21B H 0.8508 0.5869 0.5588 0.087 Uiso 1 1 calc R . .
H21C H 0.7309 0.5656 0.5167 0.087 Uiso 1 1 calc R . .
C22 C 0.8416(3) 0.4540(5) 0.7480(4) 0.0488(10) Uani 1 1 d . . .
C23 C 0.8395(4) 0.5124(6) 0.8449(4) 0.0567(12) Uani 1 1 d . . .
H23 H 0.7909 0.5905 0.8581 0.068 Uiso 1 1 calc R . .
C24 C 0.9099(4) 0.4529(6) 0.9202(4) 0.0603(13) Uani 1 1 d . . .
H24 H 0.9095 0.4914 0.9848 0.072 Uiso 1 1 calc R . .
C25 C 0.9803(4) 0.3380(6) 0.9009(4) 0.0590(13) Uani 1 1 d . . .
H25 H 1.0254 0.2962 0.9534 0.071 Uiso 1 1 calc R . .
C26 C 0.9865(4) 0.2831(7) 0.8082(3) 0.0548(12) Uani 1 1 d . . .
H26 H 1.0373 0.2073 0.7968 0.066 Uiso 1 1 calc R . .
C27 C 0.9150(4) 0.3413(6) 0.7273(4) 0.0553(12) Uani 1 1 d . . .
H27 H 0.9180 0.3044 0.6626 0.066 Uiso 1 1 calc R . .
C28 C 0.6623(4) 0.2043(5) 0.9113(3) 0.0457(10) Uani 1 1 d . . .
H28A H 0.6299 0.2125 0.9725 0.069 Uiso 1 1 calc R . .
H28B H 0.6441 0.2956 0.8708 0.069 Uiso 1 1 calc R . .
H28C H 0.7385 0.1985 0.9260 0.069 Uiso 1 1 calc R . .
Cl1 Cl 0.19278(10) 0.79425(15) 0.77759(9) 0.0579(3) Uani 1 1 d . . .
N1 N 0.7621(2) 0.0583(4) 0.5921(2) 0.0345(7) Uani 1 1 d . . .
N2 N 0.6757(2) 0.0488(4) 0.7610(2) 0.0348(7) Uani 1 1 d . . .
N3 N 0.4841(3) 0.2308(4) 0.6680(2) 0.0362(7) Uani 1 1 d . . .
N4 N 0.6621(3) 0.4155(4) 0.6674(2) 0.0387(8) Uani 1 1 d . . .
N5 N 0.5818(3) 0.1987(4) 0.4843(2) 0.0494(10) Uani 1 1 d . . .
N6 N 0.5116(3) 0.2793(5) 0.4495(3) 0.0441(8) Uani 1 1 d . . .
N7 N 0.4430(3) 0.3542(5) 0.4101(3) 0.0586(11) Uani 1 1 d . . .
O1 O 0.2809(2) 0.7625(4) 0.8305(2) 0.0540(8) Uani 1 1 d . . .
O2 O 0.1433(2) 0.9301(4) 0.8110(2) 0.0535(8) Uani 1 1 d . . .
O3 O 0.1254(2) 0.6814(4) 0.7405(2) 0.0565(9) Uani 1 1 d . . .
O4 O 0.2278(3) 0.8273(4) 0.6847(2) 0.0541(8) Uani 1 1 d . . .

loop_
_atom_site_aniso_label
_atom_site_aniso_U_11
_atom_site_aniso_U_22
_atom_site_aniso_U_33
_atom_site_aniso_U_23
_atom_site_aniso_U_13
_atom_site_aniso_U_12
Cu1 0.0356(2) 0.0436(2) 0.0313(2) 0.0032(2) 0.00247(15) 0.0099(2)
C1 0.038(2) 0.054(3) 0.039(2) -0.0010(19) 0.0047(17) 0.0036(19)
C2 0.044(2) 0.063(3) 0.056(3) -0.001(2) 0.017(2) 0.010(2)
C3 0.044(2) 0.063(3) 0.069(3) 0.007(3) 0.019(2) 0.020(2)
C4 0.043(2) 0.070(3) 0.049(2) 0.015(2) 0.0082(19) 0.022(2)
C5 0.035(2) 0.0299(19) 0.050(2) 0.0012(17) 0.0087(17) 0.0004(16)
C6 0.049(2) 0.037(2) 0.0345(19) 0.0095(16) 0.0004(17) 0.0036(19)
C7 0.049(2) 0.053(3) 0.0243(17) 0.0030(17) 0.0039(16) 0.004(2)
C8 0.046(2) 0.043(2) 0.0300(18) -0.0005(16) 0.0057(16) 0.0062(19)
C9 0.059(3) 0.043(2) 0.048(2) 0.005(2) 0.013(2) -0.001(2)
C10 0.061(2) 0.045(2) 0.056(2) -0.008(3) 0.025(2) -0.018(3)
C11 0.060(3) 0.043(3) 0.054(2) 0.0181(19) 0.027(2) 0.013(2)
C12 0.050(3) 0.054(3) 0.036(2) 0.0089(19) -0.0030(18) 0.019(2)
C13 0.047(2) 0.057(3) 0.034(2) 0.0016(18) 0.0026(17) -0.004(2)
C14 0.043(2) 0.059(2) 0.0429(18) -0.006(3) -0.0019(15) 0.011(3)
C15 0.046(2) 0.052(3) 0.056(3) 0.001(2) 0.015(2) -0.0005(19)
C16 0.043(2) 0.061(3) 0.052(3) -0.005(2) 0.008(2) 0.017(2)
C17 0.046(3) 0.055(3) 0.060(3) -0.001(2) 0.014(2) 0.012(2)
C18 0.0352(19) 0.050(2) 0.0310(18) 0.0080(17) -0.0004(15) 0.0121(18)
C19 0.055(2) 0.0275(19) 0.041(2) 0.0020(16) -0.0016(18) 0.0042(18)
C20 0.053(3) 0.038(2) 0.068(3) 0.002(2) 0.018(2) -0.007(2)
C21 0.057(3) 0.060(3) 0.057(3) 0.015(2) 0.009(2) -0.026(2)
C22 0.045(2) 0.043(2) 0.059(3) 0.002(2) 0.008(2) -0.014(2)
C23 0.051(3) 0.055(3) 0.064(3) -0.004(2) 0.009(2) 0.005(2)
C24 0.063(3) 0.050(3) 0.066(3) -0.007(2) -0.007(2) 0.000(3)
C25 0.059(3) 0.057(3) 0.057(3) 0.009(2) -0.014(2) -0.008(2)
C26 0.051(3) 0.057(3) 0.053(3) -0.009(2) -0.016(2) 0.005(2)
C27 0.045(2) 0.058(3) 0.063(3) -0.019(2) 0.005(2) -0.004(2)
C28 0.059(3) 0.044(2) 0.038(2) -0.0040(16) 0.0240(19) -0.0107(19)
Cl1 0.0538(7) 0.0531(7) 0.0637(7) -0.0120(6) -0.0082(6) 0.0062(6)
N1 0.0287(15) 0.0396(18) 0.0342(15) 0.0029(14) -0.0015(13) 0.0065(14)
N2 0.0331(16) 0.0356(17) 0.0354(16) 0.0016(13) 0.0025(13) -0.0025(14)
N3 0.0359(17) 0.0443(19) 0.0274(15) 0.0010(14) -0.0010(13) 0.0019(15)
N4 0.0384(18) 0.0409(19) 0.0357(17) 0.0015(14) -0.0019(14) 0.0013(16)
N5 0.059(2) 0.056(2) 0.0320(16) 0.0041(14) -0.0013(15) 0.0290(19)
N6 0.052(2) 0.0398(19) 0.0398(18) -0.0009(16) 0.0008(16) -0.0045(19)
N7 0.054(2) 0.062(3) 0.056(2) 0.006(2) -0.0131(19) 0.016(2)
O1 0.0497(18) 0.0539(19) 0.0538(17) -0.0180(15) -0.0162(14) 0.0146(15)
O2 0.0488(18) 0.0542(19) 0.0599(19) -0.0159(15) 0.0167(15) 0.0105(15)
O3 0.0588(18) 0.055(2) 0.0571(17) -0.0113(16) 0.0136(14) 0.0023(17)
O4 0.0572(19) 0.054(2) 0.0537(18) -0.0124(15) 0.0167(14) 0.0142(15)

loop_
_atom_type_symbol
_atom_type_description
_atom_type_scat_dispersion_real
_atom_type_scat_dispersion_imag
_atom_type_scat_source
C C 0.0033 0.0016 'International Tables Vol C Tables 4.2.6.8 and 6.1.1.4'
H H 0.0000 0.0000 'International Tables Vol C Tables 4.2.6.8 and 6.1.1.4'
N N 0.0061 0.0033 'International Tables Vol C Tables 4.2.6.8 and 6.1.1.4'
O O 0.0106 0.0060 'International Tables Vol C Tables 4.2.6.8 and 6.1.1.4'
Cl Cl 0.1484 0.1585 'International Tables Vol C Tables 4.2.6.8 and 6.1.1.4'
Cu Cu 0.3201 1.2651 'International Tables Vol C Tables 4.2.6.8 and 6.1.1.4'

loop_
_geom_angle_atom_site_label_1
_geom_angle_atom_site_label_2
_geom_angle_atom_site_label_3
_geom_angle
_geom_angle_site_symmetry_1
_geom_angle_site_symmetry_3
_geom_angle_publ_flag
N5 Cu1 N3 93.19(13) . . ?
N5 Cu1 N1 90.23(13) . . ?
N3 Cu1 N1 175.52(14) . . ?
N5 Cu1 N2 165.76(13) . . ?
N3 Cu1 N2 95.96(12) . . ?
N1 Cu1 N2 80.14(12) . . ?
N5 Cu1 N4 93.75(14) . . ?
N3 Cu1 N4 77.51(13) . . ?
N1 Cu1 N4 105.16(13) . . ?
N2 Cu1 N4 98.86(12) . . ?
N1 C1 C2 122.0(4) . . ?
N1 C1 H1 119.0 . . ?
C2 C1 H1 119.0 . . ?
C3 C2 C1 118.6(4) . . ?
C3 C2 H2 120.7 . . ?
C1 C2 H2 120.7 . . ?
C2 C3 C4 119.8(4) . . ?
C2 C3 H3 120.1 . . ?
C4 C3 H3 120.1 . . ?
C5 C4 C3 116.8(4) . . ?
C5 C4 H4 121.6 . . ?
C3 C4 H4 121.6 . . ?
N1 C5 C4 123.9(4) . . ?
N1 C5 C6 114.1(3) . . ?
C4 C5 C6 122.0(4) . . ?
N2 C6 C5 118.6(3) . . ?
N2 C6 H6 120.7 . . ?
C5 C6 H6 120.7 . . ?
C28 C7 N2 108.2(3) . . ?
C28 C7 C8 117.0(3) . . ?
N2 C7 C8 112.1(3) . . ?
C28 C7 H7 106.3 . . ?
N2 C7 H7 106.3 . . ?
C8 C7 H7 106.3 . . ?
C9 C8 C13 118.1(4) . . ?
C9 C8 C7 119.6(4) . . ?
C13 C8 C7 122.3(4) . . ?
C10 C9 C8 121.0(4) . . ?
C10 C9 H9 119.5 . . ?
C8 C9 H9 119.5 . . ?
C9 C10 C11 121.9(5) . . ?
C9 C10 H10 119.1 . . ?
C11 C10 H10 119.1 . . ?
C10 C11 C12 117.9(4) . . ?
C10 C11 H11 121.0 . . ?
C12 C11 H11 121.0 . . ?
C11 C12 C13 121.9(4) . . ?
C11 C12 H12 119.1 . . ?
C13 C12 H12 119.1 . . ?
C12 C13 C8 119.1(4) . . ?
C12 C13 H13 120.4 . . ?
C8 C13 H13 120.4 . . ?
N3 C14 C15 124.1(5) . . ?
N3 C14 H14 118.0 . . ?
C15 C14 H14 118.0 . . ?
C16 C15 C14 117.5(5) . . ?
C16 C15 H15 121.2 . . ?
C14 C15 H15 121.2 . . ?
C15 C16 C17 121.1(4) . . ?
C15 C16 H16 119.4 . . ?
C17 C16 H16 119.4 . . ?
C18 C17 C16 117.2(5) . . ?
C18 C17 H17 121.4 . . ?
C16 C17 H17 121.4 . . ?
N3 C18 C17 122.6(4) . . ?
N3 C18 C19 117.2(3) . . ?
C17 C18 C19 120.2(4) . . ?
N4 C19 C18 120.1(4) . . ?
N4 C19 H19 119.9 . . ?
C18 C19 H19 119.9 . . ?
N4 C20 C21 107.7(4) . . ?
N4 C20 C22 107.2(4) . . ?
C21 C20 C22 116.0(4) . . ?
N4 C20 H20 108.6 . . ?
C21 C20 H20 108.6 . . ?
C22 C20 H20 108.6 . . ?
C20 C21 H21A 109.5 . . ?
C20 C21 H21B 109.5 . . ?
H21A C21 H21B 109.5 . . ?
C20 C21 H21C 109.5 . . ?
H21A C21 H21C 109.5 . . ?
H21B C21 H21C 109.5 . . ?
C27 C22 C23 120.9(5) . . ?
C27 C22 C20 122.1(4) . . ?
C23 C22 C20 117.0(4) . . ?
C24 C23 C22 119.1(5) . . ?
C24 C23 H23 120.4 . . ?
C22 C23 H23 120.4 . . ?
C25 C24 C23 120.3(5) . . ?
C25 C24 H24 119.8 . . ?
C23 C24 H24 119.8 . . ?
C26 C25 C24 121.9(5) . . ?
C26 C25 H25 119.0 . . ?
C24 C25 H25 119.0 . . ?
C25 C26 C27 119.8(5) . . ?
C25 C26 H26 120.1 . . ?
C27 C26 H26 120.1 . . ?
C22 C27 C26 117.9(5) . . ?
C22 C27 H27 121.1 . . ?
C26 C27 H27 121.1 . . ?
C7 C28 H28A 109.5 . . ?
C7 C28 H28B 109.5 . . ?
H28A C28 H28B 109.5 . . ?
C7 C28 H28C 109.5 . . ?
H28A C28 H28C 109.5 . . ?
H28B C28 H28C 109.5 . . ?
O1 Cl1 O3 122.4(2) . . ?
O1 Cl1 O4 101.7(2) . . ?
O3 Cl1 O4 93.2(2) . . ?
O1 Cl1 O2 112.4(2) . . ?
O3 Cl1 O2 114.7(2) . . ?
O4 Cl1 O2 108.4(2) . . ?
C1 N1 C5 118.7(3) . . ?
C1 N1 Cu1 127.5(3) . . ?
C5 N1 Cu1 113.7(2) . . ?
C6 N2 C7 119.9(3) . . ?
C6 N2 Cu1 113.4(3) . . ?
C7 N2 Cu1 126.7(3) . . ?
C14 N3 C18 117.5(4) . . ?
C14 N3 Cu1 125.3(3) . . ?
C18 N3 Cu1 117.0(3) . . ?
C19 N4 C20 116.7(4) . . ?
C19 N4 Cu1 107.8(3) . . ?
C20 N4 Cu1 135.3(3) . . ?
N6 N5 Cu1 128.0(3) . . ?
N7 N6 N5 176.0(4) . . ?

loop_
_geom_bond_atom_site_label_1
_geom_bond_atom_site_label_2
_geom_bond_distance
_geom_bond_site_symmetry_2
_geom_bond_publ_flag
Cu1 N5 1.971(3) . ?
Cu1 N3 2.008(3) . ?
Cu1 N1 2.019(3) . ?
Cu1 N2 2.060(3) . ?
Cu1 N4 2.339(4) . ?
C1 N1 1.332(5) . ?
C1 C2 1.397(6) . ?
C1 H1 0.9300 . ?
C2 C3 1.372(7) . ?
C2 H2 0.9300 . ?
C3 C4 1.415(6) . ?
C3 H3 0.9300 . ?
C4 C5 1.373(6) . ?
C4 H4 0.9300 . ?
C5 N1 1.338(5) . ?
C5 C6 1.480(5) . ?
C6 N2 1.247(5) . ?
C6 H6 0.9300 . ?
C7 C28 1.495(6) . ?
C7 N2 1.512(5) . ?
C7 C8 1.519(6) . ?
C7 H7 0.9800 . ?
C8 C9 1.384(6) . ?
C8 C13 1.392(6) . ?
C9 C10 1.349(7) . ?
C9 H9 0.9300 . ?
C10 C11 1.364(7) . ?
C10 H10 0.9300 . ?
C11 C12 1.368(7) . ?
C11 H11 0.9300 . ?
C12 C13 1.382(6) . ?
C12 H12 0.9300 . ?
C13 H13 0.9300 . ?
C14 N3 1.312(6) . ?
C14 C15 1.413(6) . ?
C14 H14 0.9300 . ?
C15 C16 1.327(7) . ?
C15 H15 0.9300 . ?
C16 C17 1.406(7) . ?
C16 H16 0.9300 . ?
C17 C18 1.390(6) . ?
C17 H17 0.9300 . ?
C18 N3 1.353(5) . ?
C18 C19 1.477(6) . ?
C19 N4 1.266(5) . ?
C19 H19 0.9300 . ?
C20 N4 1.473(6) . ?
C20 C21 1.534(7) . ?
C20 C22 1.541(7) . ?
C20 H20 0.9800 . ?
C21 H21A 0.9600 . ?
C21 H21B 0.9600 . ?
C21 H21C 0.9600 . ?
C22 C27 1.377(7) . ?
C22 C23 1.400(7) . ?
C23 C24 1.372(7) . ?
C23 H23 0.9300 . ?
C24 C25 1.359(7) . ?
C24 H24 0.9300 . ?
C25 C26 1.343(7) . ?
C25 H25 0.9300 . ?
C26 C27 1.428(7) . ?
C26 H26 0.9300 . ?
C27 H27 0.9300 . ?
C28 H28A 0.9600 . ?
C28 H28B 0.9600 . ?
C28 H28C 0.9600 . ?
Cl1 O1 1.283(3) . ?
Cl1 O3 1.340(4) . ?
Cl1 O4 1.398(3) . ?
Cl1 O2 1.404(3) . ?
N5 N6 1.175(5) . ?
N6 N7 1.155(5) . ?
